data_7720883
loop_
_publ_author_name
'Sethuraman, Muthuramalingam'
'Sohtun, Winaki P.'
'F, Prince Christofer'
'Velusamy, Marappan'
'Mayilmurugan, Ramasamy'

_publ_section_title
;
 Catalytic CO<sub>2</sub> fixation into cyclic carbonates by copper(II)
 complexes of N4 ligands under mild conditions.
;
_journal_issue 18
_journal_name_full 'Dalton transactions (Cambridge, England : 2003)'
_journal_page_first 7392
_journal_page_last 7404
_journal_paper_doi 10.1039/d6dt00331a
_journal_volume 55
_journal_year 2026
_chemical_formula_sum 'C14 H26 Cu N6 O6'
_chemical_formula_weight 437.95
_space_group_crystal_system trigonal
_space_group_IT_number 161
_space_group_name_Hall 'R 3 -2"c'
_space_group_name_H-M_alt 'R 3 c :H'
_atom_sites_solution_hydrogens geom
_audit_creation_method SHELXL-2013
_audit_update_record
;
2026-02-08 deposited with the CCDC.	2026-04-15 downloaded from the CCDC.
;
_cell_angle_alpha 90
_cell_angle_beta 90
_cell_angle_gamma 120
_cell_formula_units_Z 18
_cell_length_a 26.520(2)
_cell_length_b 26.520(2)
_cell_length_c 14.3074(11)
_cell_measurement_reflns_used 2867
_cell_measurement_temperature 293(2)
_cell_measurement_theta_max 29.027
_cell_measurement_theta_min 3.501
_cell_volume 8714.4(11)
_computing_structure_refinement 'SHELXL-2013 (Sheldrick, 2013)'
_diffrn_ambient_temperature 293(2)
_diffrn_measured_fraction_theta_full 0.994
_diffrn_measured_fraction_theta_max 0.882
_diffrn_measurement_device_type EOS,Gemini
_diffrn_radiation_type MoK\a
_diffrn_radiation_wavelength 0.71073
_diffrn_reflns_av_R_equivalents 0.0208
_diffrn_reflns_av_unetI/netI 0.0293
_diffrn_reflns_Laue_measured_fraction_full 0.994
_diffrn_reflns_Laue_measured_fraction_max 0.882
_diffrn_reflns_limit_h_max 31
_diffrn_reflns_limit_h_min -21
_diffrn_reflns_limit_k_max 35
_diffrn_reflns_limit_k_min -36
_diffrn_reflns_limit_l_max 9
_diffrn_reflns_limit_l_min -19
_diffrn_reflns_number 6096
_diffrn_reflns_point_group_measured_fraction_full 0.646
_diffrn_reflns_point_group_measured_fraction_max 0.555
_diffrn_reflns_theta_full 25.242
_diffrn_reflns_theta_max 29.027
_diffrn_reflns_theta_min 3.501
_exptl_absorpt_coefficient_mu 1.171
_exptl_crystal_colour blue
_exptl_crystal_density_diffrn 1.502
_exptl_crystal_description cubic
_exptl_crystal_F_000 4122
_exptl_crystal_size_max 0.74
_exptl_crystal_size_mid 0.65
_exptl_crystal_size_min 0.58
_refine_diff_density_max 0.756
_refine_diff_density_min -0.349
_refine_diff_density_rms 0.075
_refine_ls_abs_structure_details
;
 Classical Flack method preferred over Parsons because s.u. lower.
;
_refine_ls_abs_structure_Flack 0.04(2)
_refine_ls_extinction_method none
_refine_ls_goodness_of_fit_ref 1.080
_refine_ls_hydrogen_treatment constr
_refine_ls_matrix_type full
_refine_ls_number_parameters 244
_refine_ls_number_reflns 2867
_refine_ls_number_restraints 1
_refine_ls_restrained_S_all 1.080
_refine_ls_R_factor_all 0.0560
_refine_ls_R_factor_gt 0.0453
_refine_ls_shift/su_max 0.066
_refine_ls_shift/su_mean 0.006
_refine_ls_structure_factor_coef Fsqd
_refine_ls_weighting_details 'w=1/[\s^2^(Fo^2^)+(0.0871P)^2^+2.9210P] where P=(Fo^2^+2Fc^2^)/3'
_refine_ls_weighting_scheme calc
_refine_ls_wR_factor_gt 0.1191
_refine_ls_wR_factor_ref 0.1292
_reflns_Friedel_coverage 0.255
_reflns_Friedel_fraction_full 0.294
_reflns_Friedel_fraction_max 0.226
_reflns_number_gt 2470
_reflns_number_total 2867
_reflns_threshold_expression 'I > 2\s(I)'
_cod_data_source_file d6dt00331a2.cif
_cod_data_source_block shelx
_cod_depositor_comments 'Adding full bibliography for 7720883--7720885.cif.'
_cod_original_cell_volume 8714.5(16)
_cod_database_code 7720883
_shelx_space_group_comment
;
The symmetry employed for this shelxl refinement is uniquely defined
by the following loop, which should always be used as a source of
symmetry information in preference to the above space-group names.
They are only intended as comments.
;
_shelxl_version_number 2013-4

loop_
_space_group_symop_operation_xyz
'x, y, z'
'-y, x-y, z'
'-y, -x, z+1/2'
'-x+y, -x, z'
'x, x-y, z+1/2'
'-x+y, y, z+1/2'
'x+2/3, y+1/3, z+1/3'
'-y+2/3, x-y+1/3, z+1/3'
'-y+2/3, -x+1/3, z+5/6'
'-x+y+2/3, -x+1/3, z+1/3'
'x+2/3, x-y+1/3, z+5/6'
'-x+y+2/3, y+1/3, z+5/6'
'x+1/3, y+2/3, z+2/3'
'-y+1/3, x-y+2/3, z+2/3'
'-y+1/3, -x+2/3, z+7/6'
'-x+y+1/3, -x+2/3, z+2/3'
'x+1/3, x-y+2/3, z+7/6'
'-x+y+1/3, y+2/3, z+7/6'

loop_
_atom_site_label
_atom_site_type_symbol
_atom_site_fract_x
_atom_site_fract_y
_atom_site_fract_z
_atom_site_U_iso_or_equiv
_atom_site_adp_type
_atom_site_occupancy
_atom_site_site_symmetry_order
_atom_site_calc_flag
_atom_site_refinement_flags_posn
_atom_site_refinement_flags_adp
_atom_site_refinement_flags_occupancy
_atom_site_disorder_assembly
_atom_site_disorder_group
O1 O 0.89301(18) 0.7240(2) 0.1143(3) 0.0488(10) Uani 1 1 d . . . . .
C10 C 0.9832(4) 0.9002(3) 0.0861(6) 0.066(2) Uani 1 1 d . . . . .
H10A H 1.0250 0.9219 0.0955 0.079 Uiso 1 1 calc R U . . .
H10B H 0.9675 0.9241 0.1084 0.079 Uiso 1 1 calc R U . . .
C13 C 1.0321(4) 0.7933(4) -0.0861(6) 0.073(2) Uani 1 1 d . . . . .
H13A H 1.0222 0.7539 -0.0733 0.110 Uiso 1 1 calc R U . . .
H13B H 1.0693 0.8196 -0.0590 0.110 Uiso 1 1 calc R U . . .
H13C H 1.0338 0.7993 -0.1525 0.110 Uiso 1 1 calc R U . . .
C7 C 1.0521(3) 0.8423(4) 0.2689(5) 0.066(2) Uani 1 1 d . . . . .
H7A H 1.0892 0.8592 0.3012 0.079 Uiso 1 1 calc R U . . .
H7B H 1.0262 0.8048 0.2971 0.079 Uiso 1 1 calc R U . . .
C11 C 0.9712(5) 0.8897(4) -0.0157(7) 0.079(2) Uani 1 1 d . . . . .
H11A H 0.9804 0.9263 -0.0450 0.095 Uiso 1 1 calc R U . . .
H11B H 0.9299 0.8632 -0.0240 0.095 Uiso 1 1 calc R U . . .
C8 C 1.0264(4) 0.8820(4) 0.2793(6) 0.073(2) Uani 1 1 d . . . . .
H8A H 1.0267 0.8911 0.3450 0.087 Uiso 1 1 calc R U . . .
H8B H 1.0515 0.9183 0.2470 0.087 Uiso 1 1 calc R U . . .
C9 C 0.9650(3) 0.8577(3) 0.2425(6) 0.0590(17) Uani 1 1 d . . . . .
H9A H 0.9398 0.8218 0.2754 0.071 Uiso 1 1 calc R U . . .
H9B H 0.9520 0.8851 0.2571 0.071 Uiso 1 1 calc R U . . .
C12 C 1.0041(4) 0.8649(4) -0.0671(6) 0.069(2) Uani 1 1 d . . . . .
H12A H 0.9992 0.8676 -0.1338 0.083 Uiso 1 1 calc R U . . .
H12B H 1.0453 0.8891 -0.0534 0.083 Uiso 1 1 calc R U . . .
C14 C 0.9301(4) 0.7642(4) -0.0905(6) 0.067(2) Uani 1 1 d . . . . .
H14A H 0.9189 0.7247 -0.0754 0.100 Uiso 1 1 calc R U . . .
H14B H 0.9339 0.7695 -0.1570 0.100 Uiso 1 1 calc R U . . .
H14C H 0.9009 0.7726 -0.0682 0.100 Uiso 1 1 calc R U . . .
N5 N 0.8780(2) 0.7040(2) 0.1977(4) 0.0480(12) Uani 1 1 d . . . . .
O3 O 0.9149(2) 0.7187(3) 0.2583(4) 0.0747(16) Uani 1 1 d . . . . .
O2 O 0.8267(2) 0.6684(2) 0.2129(5) 0.0741(16) Uani 1 1 d . . . . .
N6 N 1.1660(3) 0.9811(3) 0.1246(8) 0.086(3) Uani 1 1 d . . . . .
O4 O 1.1770(4) 0.9425(4) 0.1488(10) 0.146(4) Uani 1 1 d . . . . .
O5 O 1.1992(5) 1.0298(4) 0.1490(11) 0.158(5) Uani 1 1 d . . . . .
O6 O 1.1309(6) 0.9649(7) 0.0764(15) 0.232(9) Uani 1 1 d . . . . .
Cu1 Cu 0.98107(3) 0.78652(3) 0.10780(5) 0.03589(19) Uani 1 1 d . . . . .
N2 N 1.0606(2) 0.8343(2) 0.1688(4) 0.0477(12) Uani 1 1 d . . . . .
H2 H 1.0809 0.8726 0.1388 0.057 Uiso 1 1 calc R U . . .
N1 N 1.0035(2) 0.7253(2) 0.1021(4) 0.0424(11) Uani 1 1 d . . . . .
N4 N 0.9869(2) 0.8045(3) -0.0451(4) 0.0491(12) Uani 1 1 d . . . . .
N3 N 0.9583(2) 0.8461(2) 0.1426(4) 0.0484(12) Uani 1 1 d . . . . .
H3 H 0.9162 0.8268 0.1315 0.058 Uiso 1 1 calc R U . . .
C1 C 0.9692(3) 0.6704(3) 0.0736(5) 0.0540(16) Uani 1 1 d . . . . .
H1 H 0.9324 0.6593 0.0502 0.065 Uiso 1 1 calc R U . . .
C5 C 1.0562(3) 0.7409(3) 0.1341(5) 0.0512(14) Uani 1 1 d . . . . .
C4 C 1.0759(4) 0.7021(4) 0.1435(6) 0.066(2) Uani 1 1 d . . . . .
H4 H 1.1124 0.7140 0.1687 0.079 Uiso 1 1 calc R U . . .
C6 C 1.0950(3) 0.8053(3) 0.1546(6) 0.0612(19) Uani 1 1 d . . . . .
H6A H 1.1178 0.8099 0.2103 0.073 Uiso 1 1 calc R U . . .
H6B H 1.1217 0.8236 0.1029 0.073 Uiso 1 1 calc R U . . .
C2 C 0.9873(4) 0.6295(4) 0.0779(6) 0.068(2) Uani 1 1 d . . . . .
H2A H 0.9634 0.5919 0.0558 0.081 Uiso 1 1 calc R U . . .
C3 C 1.0408(5) 0.6454(4) 0.1150(7) 0.074(2) Uani 1 1 d . . . . .
H3A H 1.0532 0.6183 0.1210 0.088 Uiso 1 1 calc R U . . .

loop_
_atom_site_aniso_label
_atom_site_aniso_U_11
_atom_site_aniso_U_22
_atom_site_aniso_U_33
_atom_site_aniso_U_23
_atom_site_aniso_U_13
_atom_site_aniso_U_12
O1 0.038(2) 0.044(2) 0.056(3) 0.0022(19) 0.0001(19) 0.0135(17)
C10 0.059(4) 0.040(3) 0.098(6) -0.007(4) -0.013(4) 0.024(3)
C13 0.079(5) 0.105(7) 0.050(4) 0.002(4) 0.018(4) 0.057(6)
C7 0.050(4) 0.080(5) 0.050(4) -0.008(4) -0.019(3) 0.019(4)
C11 0.092(6) 0.066(5) 0.089(6) 0.010(4) -0.016(5) 0.047(5)
C8 0.067(5) 0.073(5) 0.064(5) -0.034(4) -0.010(4) 0.025(4)
C9 0.051(4) 0.054(4) 0.067(4) -0.012(3) 0.002(3) 0.023(3)
C12 0.072(5) 0.069(5) 0.058(4) 0.021(4) 0.004(4) 0.029(4)
C14 0.063(5) 0.078(5) 0.054(4) 0.001(4) -0.014(3) 0.031(4)
N5 0.037(2) 0.042(3) 0.061(3) -0.003(2) 0.001(2) 0.017(2)
O3 0.057(3) 0.085(4) 0.058(3) 0.001(3) -0.004(3) 0.018(3)
O2 0.034(2) 0.061(3) 0.100(4) 0.006(3) 0.016(3) 0.004(2)
N6 0.047(4) 0.039(3) 0.157(9) 0.006(4) 0.026(5) 0.011(3)
O4 0.131(7) 0.074(5) 0.230(13) 0.032(6) 0.031(7) 0.049(5)
O5 0.127(8) 0.079(6) 0.284(17) -0.034(7) -0.022(9) 0.064(6)
O6 0.118(9) 0.170(12) 0.36(2) 0.053(14) -0.087(13) 0.037(9)
Cu1 0.0307(3) 0.0329(3) 0.0401(3) -0.0027(3) -0.0038(3) 0.0129(3)
N2 0.029(2) 0.046(3) 0.056(3) -0.004(2) -0.011(2) 0.010(2)
N1 0.038(2) 0.040(2) 0.047(3) 0.002(2) 0.001(2) 0.018(2)
N4 0.053(3) 0.053(3) 0.039(3) 0.005(2) 0.002(2) 0.025(2)
N3 0.042(3) 0.041(3) 0.060(3) -0.007(2) -0.002(2) 0.019(2)
C1 0.063(4) 0.038(3) 0.057(4) 0.002(3) 0.013(3) 0.023(3)
C5 0.048(3) 0.058(4) 0.050(4) 0.007(3) 0.005(3) 0.028(3)
C4 0.067(5) 0.087(6) 0.064(5) 0.020(4) 0.010(4) 0.054(5)
C6 0.038(3) 0.061(4) 0.082(5) 0.002(4) -0.006(3) 0.023(3)
C2 0.078(5) 0.057(4) 0.075(5) 0.008(4) 0.028(4) 0.039(4)
C3 0.097(6) 0.074(5) 0.075(5) 0.022(4) 0.031(5) 0.062(5)

loop_
_atom_type_symbol
_atom_type_description
_atom_type_scat_dispersion_real
_atom_type_scat_dispersion_imag
_atom_type_scat_source
C C 0.0033 0.0016 'International Tables Vol C Tables 4.2.6.8 and 6.1.1.4'
H H 0.0000 0.0000 'International Tables Vol C Tables 4.2.6.8 and 6.1.1.4'
Cu Cu 0.3201 1.2651 'International Tables Vol C Tables 4.2.6.8 and 6.1.1.4'
N N 0.0061 0.0033 'International Tables Vol C Tables 4.2.6.8 and 6.1.1.4'
O O 0.0106 0.0060 'International Tables Vol C Tables 4.2.6.8 and 6.1.1.4'

loop_
_geom_angle_atom_site_label_1
_geom_angle_atom_site_label_2
_geom_angle_atom_site_label_3
_geom_angle
_geom_angle_site_symmetry_1
_geom_angle_site_symmetry_3
_geom_angle_publ_flag
N5 O1 Cu1 111.3(4) . . ?
N3 C10 C11 113.8(6) . . ?
N2 C7 C8 110.3(6) . . ?
C10 C11 C12 116.0(7) . . ?
C9 C8 C7 115.4(6) . . ?
N3 C9 C8 115.1(6) . . ?
N4 C12 C11 116.0(7) . . ?
O3 N5 O2 121.6(6) . . ?
O3 N5 O1 119.7(5) . . ?
O2 N5 O1 118.6(6) . . ?
O6 N6 O5 130.4(14) . . ?
O6 N6 O4 111.7(12) . . ?
O5 N6 O4 117.3(12) . . ?
N1 Cu1 N3 168.0(2) . . ?
N1 Cu1 N2 83.4(2) . . ?
N3 Cu1 N2 91.7(2) . . ?
N1 Cu1 O1 91.46(19) . . ?
N3 Cu1 O1 87.5(2) . . ?
N2 Cu1 O1 151.2(2) . . ?
N1 Cu1 N4 96.7(2) . . ?
N3 Cu1 N4 95.2(2) . . ?
N2 Cu1 N4 110.4(2) . . ?
O1 Cu1 N4 98.3(2) . . ?
C6 N2 C7 112.8(6) . . ?
C6 N2 Cu1 109.6(4) . . ?
C7 N2 Cu1 108.6(4) . . ?
C5 N1 C1 118.7(6) . . ?
C5 N1 Cu1 115.5(4) . . ?
C1 N1 Cu1 125.7(5) . . ?
C12 N4 C13 106.9(6) . . ?
C12 N4 C14 109.9(6) . . ?
C13 N4 C14 108.1(6) . . ?
C12 N4 Cu1 113.3(5) . . ?
C13 N4 Cu1 108.7(5) . . ?
C14 N4 Cu1 109.7(4) . . ?
C9 N3 C10 112.6(6) . . ?
C9 N3 Cu1 110.8(4) . . ?
C10 N3 Cu1 117.3(5) . . ?
N1 C1 C2 121.7(8) . . ?
N1 C5 C4 122.5(7) . . ?
N1 C5 C6 115.7(6) . . ?
C4 C5 C6 121.7(7) . . ?
C5 C4 C3 119.2(8) . . ?
N2 C6 C5 111.5(6) . . ?
C3 C2 C1 119.1(8) . . ?
C2 C3 C4 118.6(7) . . ?

loop_
_geom_bond_atom_site_label_1
_geom_bond_atom_site_label_2
_geom_bond_distance
_geom_bond_site_symmetry_2
_geom_bond_publ_flag
O1 N5 1.286(7) . ?
O1 Cu1 2.083(4) . ?
C10 N3 1.483(10) . ?
C10 C11 1.487(14) . ?
C13 N4 1.489(10) . ?
C7 N2 1.482(9) . ?
C7 C8 1.522(13) . ?
C11 C12 1.520(13) . ?
C8 C9 1.513(11) . ?
C9 N3 1.454(10) . ?
C12 N4 1.464(10) . ?
C14 N4 1.491(10) . ?
N5 O3 1.217(8) . ?
N5 O2 1.226(7) . ?
N6 O6 1.061(16) . ?
N6 O5 1.196(11) . ?
N6 O4 1.246(12) . ?
Cu1 N1 1.990(5) . ?
Cu1 N3 2.017(5) . ?
Cu1 N2 2.036(5) . ?
Cu1 N4 2.228(5) . ?
N2 C6 1.472(9) . ?
N1 C5 1.326(9) . ?
N1 C1 1.337(9) . ?
C1 C2 1.388(11) . ?
C5 C4 1.372(10) . ?
C5 C6 1.518(11) . ?
C4 C3 1.377(13) . ?
C2 C3 1.369(14) . ?
